data_7212353
loop_
_publ_author_name
'Chen, Xi'
'Qiao, Shan-Bao'
'Liu, Dong'
'Lang, Jian-Ping'
'Zhang, Yong'
'Xu, Cheng'
'Ma, Shu-Lin'

_publ_section_title
;
 Solvent effects on the assembly of Ni/Na coordination polymers from
 reactions of [Ni(acac)2(H2O)2] with sodium dicyanamide
;
_journal_issue 5
_journal_name_full CrystEngComm
_journal_page_first 1610
_journal_paper_doi 10.1039/b925912k
_journal_volume 12
_journal_year 2010
_chemical_formula_sum 'C20 H28 N8 Na2 Ni O6'
_chemical_formula_weight 581.20
_chemical_name_systematic
;
?
;
_space_group_IT_number 2
_symmetry_cell_setting triclinic
_symmetry_Int_Tables_number 2
_symmetry_space_group_name_Hall '-P 1'
_symmetry_space_group_name_H-M 'P -1'
_atom_sites_solution_hydrogens geom
_atom_sites_solution_primary direct
_atom_sites_solution_secondary difmap
_audit_creation_method SHELXL-97
_cell_angle_alpha 66.366(11)
_cell_angle_beta 89.136(18)
_cell_angle_gamma 87.928(17)
_cell_formula_units_Z 1
_cell_length_a 7.9185(19)
_cell_length_b 9.3721(17)
_cell_length_c 9.958(2)
_cell_measurement_temperature 193(2)
_cell_volume 676.6(3)
_computing_cell_refinement CrystalClear
_computing_data_collection CrystalClear
_computing_data_reduction CrystalStructure
_computing_publication_material 'CrystalStructure 3.7.0'
_computing_structure_refinement 'SHELXL-97 (Sheldrick, 1997)'
_computing_structure_solution 'SHELXS-97 (Sheldrick, 1990)'
_diffrn_ambient_temperature 193(2)
_diffrn_detector_area_resol_mean 7.31
_diffrn_measured_fraction_theta_full 0.993
_diffrn_measured_fraction_theta_max 0.993
_diffrn_measurement_device_type 'Rigaku Mercury'
_diffrn_measurement_method \w
_diffrn_radiation_monochromator graphite
_diffrn_radiation_source 'fine-focus sealed tube'
_diffrn_radiation_type MoK\a
_diffrn_radiation_wavelength 0.71070
_diffrn_reflns_av_R_equivalents 0.0389
_diffrn_reflns_av_sigmaI/netI 0.0506
_diffrn_reflns_limit_h_max 9
_diffrn_reflns_limit_h_min -8
_diffrn_reflns_limit_k_max 11
_diffrn_reflns_limit_k_min -11
_diffrn_reflns_limit_l_max 11
_diffrn_reflns_limit_l_min -11
_diffrn_reflns_number 6631
_diffrn_reflns_theta_full 25.34
_diffrn_reflns_theta_max 25.34
_diffrn_reflns_theta_min 3.41
_diffrn_standards_decay_% 0
_diffrn_standards_interval_count 0
_diffrn_standards_interval_time 0
_diffrn_standards_number 0
_exptl_absorpt_coefficient_mu 0.798
_exptl_absorpt_correction_T_max 0.9244
_exptl_absorpt_correction_T_min 0.8254
_exptl_absorpt_correction_type multi-scan
_exptl_absorpt_process_details 'Jacobson, R. (1998) Private communication'
_exptl_crystal_colour blue
_exptl_crystal_density_diffrn 1.426
_exptl_crystal_density_method 'not measured'
_exptl_crystal_description block
_exptl_crystal_F_000 302
_exptl_crystal_size_max 0.25
_exptl_crystal_size_mid 0.20
_exptl_crystal_size_min 0.10
_refine_diff_density_max 0.460
_refine_diff_density_min -0.487
_refine_diff_density_rms 0.068
_refine_ls_extinction_method none
_refine_ls_goodness_of_fit_ref 1.078
_refine_ls_hydrogen_treatment constr
_refine_ls_matrix_type full
_refine_ls_number_parameters 174
_refine_ls_number_reflns 2455
_refine_ls_number_restraints 0
_refine_ls_restrained_S_all 1.078
_refine_ls_R_factor_all 0.0606
_refine_ls_R_factor_gt 0.0464
_refine_ls_shift/su_max 0.004
_refine_ls_shift/su_mean 0.000
_refine_ls_structure_factor_coef Fsqd
_refine_ls_weighting_details 'calc w=1/[\s^2^(Fo^2^)+(0.0627P)^2^+0.0000P] where P=(Fo^2^+2Fc^2^)/3'
_refine_ls_weighting_scheme calc
_refine_ls_wR_factor_gt 0.1068
_refine_ls_wR_factor_ref 0.1181
_reflns_number_gt 2013
_reflns_number_total 2455
_reflns_threshold_expression >2sigma(I)
_cod_data_source_file b925912k.txt
_cod_data_source_block '[Ni(acac)2Na2(dca)2(m-DMF)2]n'
_cod_original_cell_volume 676.6(2)
_cod_original_formula_sum 'C10 H14 N4 Na Ni0.50 O3'
_cod_database_code 7212353

loop_
_symmetry_equiv_pos_as_xyz
'x, y, z'
'-x, -y, -z'

loop_
_atom_site_label
_atom_site_type_symbol
_atom_site_fract_x
_atom_site_fract_y
_atom_site_fract_z
_atom_site_U_iso_or_equiv
_atom_site_adp_type
_atom_site_occupancy
_atom_site_symmetry_multiplicity
_atom_site_calc_flag
_atom_site_refinement_flags
Ni1 Ni 0.5000 0.0000 0.5000 0.0267(2) Uani 1 2 d S
Na1 Na 0.52418(15) 0.37317(13) 0.40785(12) 0.0337(3) Uani 1 1 d .
O1 O 0.6921(3) 0.1480(2) 0.4404(2) 0.0314(5) Uani 1 1 d .
O2 O 0.6313(2) -0.1584(2) 0.4452(2) 0.0314(5) Uani 1 1 d .
O3 O 0.3516(3) 0.5951(2) 0.3904(2) 0.0392(6) Uani 1 1 d .
N1 N 0.4044(3) 0.1136(3) 0.2865(3) 0.0362(6) Uani 1 1 d .
N2 N 0.2732(4) 0.2680(4) 0.0491(3) 0.0538(9) Uani 1 1 d .
N3 N 0.3926(4) 0.4812(3) -0.1620(3) 0.0478(8) Uani 1 1 d .
N4 N 0.2551(3) 0.7376(3) 0.1601(3) 0.0368(7) Uani 1 1 d .
C1 C 0.9423(4) 0.2646(4) 0.3213(4) 0.0391(8) Uani 1 1 d .
H1A H 0.9130 0.3353 0.2207 0.059 Uiso 1 1 calc R
H1B H 1.0586 0.2241 0.3239 0.059 Uiso 1 1 calc R
H1C H 0.9326 0.3211 0.3854 0.059 Uiso 1 1 calc R
C2 C 0.8240(4) 0.1317(3) 0.3734(3) 0.0304(7) Uani 1 1 d .
C3 C 0.8660(4) 0.0002(4) 0.3442(3) 0.0339(7) Uani 1 1 d .
H3 H 0.9698 0.0026 0.2944 0.041 Uiso 1 1 calc R
C4 C 0.7735(4) -0.1327(4) 0.3798(3) 0.0306(7) Uani 1 1 d .
C5 C 0.8423(4) -0.2612(4) 0.3376(4) 0.0468(9) Uani 1 1 d .
H5A H 0.8413 -0.3607 0.4234 0.070 Uiso 1 1 calc R
H5B H 0.9584 -0.2391 0.3018 0.070 Uiso 1 1 calc R
H5C H 0.7718 -0.2675 0.2602 0.070 Uiso 1 1 calc R
C6 C 0.3512(4) 0.1910(4) 0.1728(4) 0.0338(7) Uani 1 1 d .
C7 C 0.3451(4) 0.3798(4) -0.0593(4) 0.0354(8) Uani 1 1 d .
C8 C 0.1847(5) 0.6065(5) 0.1405(5) 0.0560(10) Uani 1 1 d .
H8A H 0.1848 0.5160 0.2346 0.084 Uiso 1 1 calc R
H8B H 0.2532 0.5816 0.0695 0.084 Uiso 1 1 calc R
H8C H 0.0686 0.6334 0.1042 0.084 Uiso 1 1 calc R
C9 C 0.2492(6) 0.8871(5) 0.0350(4) 0.0666(12) Uani 1 1 d .
H9A H 0.2956 0.9667 0.0631 0.100 Uiso 1 1 calc R
H9B H 0.1317 0.9160 0.0032 0.100 Uiso 1 1 calc R
H9C H 0.3161 0.8793 -0.0455 0.100 Uiso 1 1 calc R
C10 C 0.3330(4) 0.7193(4) 0.2817(4) 0.0365(8) Uani 1 1 d .
H10 H 0.3790 0.8093 0.2866 0.044 Uiso 1 1 calc R

loop_
_atom_site_aniso_label
_atom_site_aniso_U_11
_atom_site_aniso_U_22
_atom_site_aniso_U_33
_atom_site_aniso_U_23
_atom_site_aniso_U_13
_atom_site_aniso_U_12
Ni1 0.0314(3) 0.0211(3) 0.0254(3) -0.0069(2) 0.0048(2) -0.0036(2)
Na1 0.0492(7) 0.0233(6) 0.0259(7) -0.0071(5) 0.0030(5) -0.0015(5)
O1 0.0340(11) 0.0242(11) 0.0337(12) -0.0092(10) 0.0068(9) -0.0052(9)
O2 0.0352(11) 0.0251(11) 0.0340(12) -0.0119(10) 0.0074(10) -0.0027(9)
O3 0.0540(14) 0.0300(12) 0.0327(13) -0.0120(11) -0.0012(11) 0.0018(11)
N1 0.0409(15) 0.0306(15) 0.0301(16) -0.0049(13) 0.0015(13) -0.0028(12)
N2 0.0573(19) 0.0526(19) 0.0346(17) 0.0017(16) -0.0086(15) -0.0161(16)
N3 0.063(2) 0.0438(18) 0.0271(16) -0.0046(15) 0.0010(14) 0.0041(15)
N4 0.0426(15) 0.0360(15) 0.0338(15) -0.0164(13) -0.0024(13) 0.0028(12)
C1 0.0364(17) 0.0337(18) 0.0410(19) -0.0081(16) 0.0045(15) -0.0070(14)
C2 0.0330(16) 0.0275(16) 0.0251(16) -0.0043(13) -0.0001(13) -0.0061(13)
C3 0.0296(16) 0.0393(18) 0.0343(18) -0.0162(16) 0.0076(13) -0.0053(14)
C4 0.0306(16) 0.0358(17) 0.0260(16) -0.0134(14) 0.0020(13) 0.0027(13)
C5 0.044(2) 0.050(2) 0.059(2) -0.036(2) 0.0110(17) -0.0043(17)
C6 0.0371(17) 0.0312(17) 0.0317(19) -0.0108(16) 0.0041(15) -0.0060(14)
C7 0.0434(19) 0.0350(18) 0.0271(18) -0.0121(16) -0.0046(15) 0.0041(15)
C8 0.055(2) 0.061(3) 0.064(3) -0.038(2) -0.008(2) -0.009(2)
C9 0.089(3) 0.054(3) 0.044(2) -0.006(2) -0.013(2) 0.010(2)
C10 0.0454(19) 0.0320(18) 0.0348(19) -0.0164(16) 0.0001(15) 0.0006(15)

loop_
_atom_type_symbol
_atom_type_description
_atom_type_scat_dispersion_real
_atom_type_scat_dispersion_imag
_atom_type_scat_source
C C 0.0033 0.0016 'International Tables Vol C Tables 4.2.6.8 and 6.1.1.4'
H H 0.0000 0.0000 'International Tables Vol C Tables 4.2.6.8 and 6.1.1.4'
N N 0.0061 0.0033 'International Tables Vol C Tables 4.2.6.8 and 6.1.1.4'
O O 0.0106 0.0060 'International Tables Vol C Tables 4.2.6.8 and 6.1.1.4'
Na Na 0.0362 0.0249 'International Tables Vol C Tables 4.2.6.8 and 6.1.1.4'
Ni Ni 0.3393 1.1124 'International Tables Vol C Tables 4.2.6.8 and 6.1.1.4'

loop_
_geom_angle_atom_site_label_1
_geom_angle_atom_site_label_2
_geom_angle_atom_site_label_3
_geom_angle
_geom_angle_site_symmetry_1
_geom_angle_site_symmetry_3
O1 Ni1 O1 180.00(10) . 2_656
O1 Ni1 O2 87.81(8) . 2_656
O1 Ni1 O2 92.19(8) 2_656 2_656
O1 Ni1 O2 92.19(8) . .
O1 Ni1 O2 87.81(8) 2_656 .
O2 Ni1 O2 180.0 2_656 .
O1 Ni1 N1 88.25(9) . .
O1 Ni1 N1 91.75(9) 2_656 .
O2 Ni1 N1 88.37(9) 2_656 .
O2 Ni1 N1 91.63(9) . .
O1 Ni1 N1 91.75(9) . 2_656
O1 Ni1 N1 88.25(9) 2_656 2_656
O2 Ni1 N1 91.63(9) 2_656 2_656
O2 Ni1 N1 88.37(9) . 2_656
N1 Ni1 N1 180.00(9) . 2_656
O1 Ni1 Na1 46.32(6) . .
O1 Ni1 Na1 133.68(6) 2_656 .
O2 Ni1 Na1 45.65(6) 2_656 .
O2 Ni1 Na1 134.35(6) . .
N1 Ni1 Na1 72.32(8) . .
N1 Ni1 Na1 107.68(8) 2_656 .
O1 Ni1 Na1 133.68(6) . 2_656
O1 Ni1 Na1 46.32(6) 2_656 2_656
O2 Ni1 Na1 134.35(6) 2_656 2_656
O2 Ni1 Na1 45.65(6) . 2_656
N1 Ni1 Na1 107.68(8) . 2_656
N1 Ni1 Na1 72.32(8) 2_656 2_656
Na1 Ni1 Na1 180.0 . 2_656
O2 Na1 O1 73.12(8) 2_656 .
O2 Na1 N3 142.69(11) 2_656 2_665
O1 Na1 N3 95.95(10) . 2_665
O2 Na1 O3 94.30(9) 2_656 2_666
O1 Na1 O3 93.51(8) . 2_666
N3 Na1 O3 122.35(11) 2_665 2_666
O2 Na1 O3 104.65(9) 2_656 .
O1 Na1 O3 176.56(9) . .
N3 Na1 O3 87.39(10) 2_665 .
O3 Na1 O3 83.99(9) 2_666 .
O2 Na1 C10 75.55(9) 2_656 2_666
O1 Na1 C10 77.71(8) . 2_666
N3 Na1 C10 138.16(11) 2_665 2_666
O3 Na1 C10 21.73(8) 2_666 2_666
O3 Na1 C10 99.25(9) . 2_666
O2 Na1 Ni1 38.27(5) 2_656 .
O1 Na1 Ni1 38.03(5) . .
N3 Na1 Ni1 115.23(9) 2_665 .
O3 Na1 Ni1 106.61(6) 2_666 .
O3 Na1 Ni1 140.65(8) . .
C10 Na1 Ni1 85.02(7) 2_666 .
O2 Na1 Na1 102.77(7) 2_656 2_666
O1 Na1 Na1 135.65(8) . 2_666
N3 Na1 Na1 109.14(9) 2_665 2_666
O3 Na1 Na1 42.19(6) 2_666 2_666
O3 Na1 Na1 41.80(6) . 2_666
C10 Na1 Na1 59.07(7) 2_666 2_666
Ni1 Na1 Na1 135.54(5) . 2_666
C2 O1 Ni1 124.8(2) . .
C2 O1 Na1 130.43(19) . .
Ni1 O1 Na1 95.65(8) . .
C4 O2 Ni1 123.71(19) . .
C4 O2 Na1 138.02(19) . 2_656
Ni1 O2 Na1 96.08(8) . 2_656
C10 O3 Na1 112.9(2) . 2_666
C10 O3 Na1 126.9(2) . .
Na1 O3 Na1 96.01(9) 2_666 .
C6 N1 Ni1 172.1(3) . .
C6 N2 C7 121.8(3) . .
C7 N3 Na1 160.4(3) . 2_665
C10 N4 C8 121.3(3) . .
C10 N4 C9 121.3(3) . .
C8 N4 C9 117.2(3) . .
C2 C1 H1A 109.5 . .
C2 C1 H1B 109.5 . .
H1A C1 H1B 109.5 . .
C2 C1 H1C 109.5 . .
H1A C1 H1C 109.5 . .
H1B C1 H1C 109.5 . .
O1 C2 C3 125.0(3) . .
O1 C2 C1 116.8(3) . .
C3 C2 C1 118.2(3) . .
C4 C3 C2 127.4(3) . .
C4 C3 H3 116.3 . .
C2 C3 H3 116.3 . .
O2 C4 C3 126.2(3) . .
O2 C4 C5 115.0(3) . .
C3 C4 C5 118.8(3) . .
C4 C5 H5A 109.5 . .
C4 C5 H5B 109.5 . .
H5A C5 H5B 109.5 . .
C4 C5 H5C 109.5 . .
H5A C5 H5C 109.5 . .
H5B C5 H5C 109.5 . .
N1 C6 N2 172.5(3) . .
N3 C7 N2 172.9(4) . .
N4 C8 H8A 109.5 . .
N4 C8 H8B 109.5 . .
H8A C8 H8B 109.5 . .
N4 C8 H8C 109.5 . .
H8A C8 H8C 109.5 . .
H8B C8 H8C 109.5 . .
N4 C9 H9A 109.5 . .
N4 C9 H9B 109.5 . .
H9A C9 H9B 109.5 . .
N4 C9 H9C 109.5 . .
H9A C9 H9C 109.5 . .
H9B C9 H9C 109.5 . .
O3 C10 N4 125.7(3) . .
O3 C10 Na1 45.34(16) . 2_666
N4 C10 Na1 169.9(3) . 2_666
O3 C10 H10 117.2 . .
N4 C10 H10 117.2 . .
Na1 C10 H10 72.0 2_666 .

loop_
_geom_bond_atom_site_label_1
_geom_bond_atom_site_label_2
_geom_bond_distance
_geom_bond_site_symmetry_2
Ni1 O1 2.014(2) .
Ni1 O1 2.014(2) 2_656
Ni1 O2 2.0262(19) 2_656
Ni1 O2 2.0262(19) .
Ni1 N1 2.098(3) .
Ni1 N1 2.098(3) 2_656
Ni1 Na1 3.2528(13) .
Ni1 Na1 3.2528(13) 2_656
Na1 O2 2.339(2) 2_656
Na1 O1 2.364(2) .
Na1 N3 2.372(3) 2_665
Na1 O3 2.377(3) 2_666
Na1 O3 2.395(2) .
Na1 C10 3.078(4) 2_666
Na1 Na1 3.546(2) 2_666
O1 C2 1.268(4) .
O2 C4 1.273(4) .
O2 Na1 2.339(2) 2_656
O3 C10 1.237(4) .
O3 Na1 2.377(3) 2_666
N1 C6 1.149(4) .
N2 C6 1.302(4) .
N2 C7 1.306(4) .
N3 C7 1.152(4) .
N3 Na1 2.372(3) 2_665
N4 C10 1.314(4) .
N4 C8 1.450(4) .
N4 C9 1.454(5) .
C1 C2 1.500(4) .
C1 H1A 0.9800 .
C1 H1B 0.9800 .
C1 H1C 0.9800 .
C2 C3 1.403(4) .
C3 C4 1.385(4) .
C3 H3 0.9500 .
C4 C5 1.509(4) .
C5 H5A 0.9800 .
C5 H5B 0.9800 .
C5 H5C 0.9800 .
C8 H8A 0.9800 .
C8 H8B 0.9800 .
C8 H8C 0.9800 .
C9 H9A 0.9800 .
C9 H9B 0.9800 .
C9 H9C 0.9800 .
C10 Na1 3.078(4) 2_666
C10 H10 0.9500 .
